data_2209890
loop_
_publ_author_name
'Fuma, Yasuhiro'
'Ebihara, Masahiro'

_publ_section_title
;Tetra-\m-acetamidato-\k^4^<i>N</i>:<i>O</i>;\k^4^<i>O</i>:<i>N</i>-diaquadirhodium(II,III)
 perrhenate
;
_journal_coeditor_code HK2084
_journal_issue 8
_journal_name_full 'Acta Crystallographica Section E'
_journal_page_first m1898
_journal_page_last m1900
_journal_paper_doi 10.1107/S1600536806027334
_journal_volume 62
_journal_year 2006
_chemical_formula_iupac '[Rh2 (C2 H4 N O)4 (H2 O)2] [Re O4]'
_chemical_formula_moiety 'C8 H20 N4 O6 Rh2 +, O4 Re -'
_chemical_formula_sum 'C8 H20 N4 O10 Re Rh2'
_chemical_formula_weight 724.30
_chemical_name_systematic
;
Tetra-\m-acetamidato-k^4^N:O;k^4^O:N-diaquadirhodium(II,III) perrhenate
;
_space_group_IT_number 15
_symmetry_cell_setting monoclinic
_symmetry_space_group_name_Hall '-C 2yc'
_symmetry_space_group_name_H-M 'C 1 2/c 1'
_atom_sites_solution_hydrogens geom
_atom_sites_solution_primary direct
_atom_sites_solution_secondary difmap
_audit_creation_method SHELXL-97
_cell_angle_alpha 90.00
_cell_angle_beta 97.664(5)
_cell_angle_gamma 90.00
_cell_formula_units_Z 4
_cell_length_a 19.718(2)
_cell_length_b 11.5780(10)
_cell_length_c 8.2521(9)
_cell_measurement_reflns_used 2998
_cell_measurement_temperature 296(2)
_cell_measurement_theta_max 27.5
_cell_measurement_theta_min 3.0
_cell_volume 1867.1(3)
_computing_cell_refinement CrystalClear
_computing_data_collection 'CrystalClear (Molecular Structure Corporation & Rigaku, 2001)'
_computing_data_reduction 'TEXSAN (Rigaku/MSC, 2004)'
_computing_molecular_graphics 'ORTEPII (Johnson, 1976)'
_computing_publication_material 'SHELXL97 and TEXSAN'
_computing_structure_refinement 'SHELXL97 (Sheldrick, 1997)'
_computing_structure_solution 'SIR97 (Altomare <i>et al.</i>,  1999)'
_diffrn_ambient_temperature 296(2)
_diffrn_detector_area_resol_mean 14.62
_diffrn_measured_fraction_theta_full 0.997
_diffrn_measured_fraction_theta_max 0.997
_diffrn_measurement_device_type 'Rigaku/MSC Mercury CCD'
_diffrn_measurement_method \w
_diffrn_radiation_monochromator graphite
_diffrn_radiation_source 'Rotating Anode'
_diffrn_radiation_type MoK\a
_diffrn_radiation_wavelength 0.71070
_diffrn_reflns_av_R_equivalents 0.0417
_diffrn_reflns_av_sigmaI/netI 0.0393
_diffrn_reflns_limit_h_max 18
_diffrn_reflns_limit_h_min -25
_diffrn_reflns_limit_k_max 15
_diffrn_reflns_limit_k_min -12
_diffrn_reflns_limit_l_max 9
_diffrn_reflns_limit_l_min -10
_diffrn_reflns_number 7434
_diffrn_reflns_theta_full 27.47
_diffrn_reflns_theta_max 27.47
_diffrn_reflns_theta_min 3.33
_exptl_absorpt_coefficient_mu 8.267
_exptl_absorpt_correction_T_max 0.738
_exptl_absorpt_correction_T_min 0.120
_exptl_absorpt_correction_type integration
_exptl_absorpt_process_details '(ABSCOR; Higashi, 1999)'
_exptl_crystal_colour brown
_exptl_crystal_density_diffrn 2.577
_exptl_crystal_density_method 'not measured'
_exptl_crystal_description plate
_exptl_crystal_F_000 1364
_exptl_crystal_size_max 0.15
_exptl_crystal_size_mid 0.07
_exptl_crystal_size_min 0.03
_refine_diff_density_max 1.417
_refine_diff_density_min -1.527
_refine_ls_extinction_coef 0.00091(11)
_refine_ls_extinction_expression Fc^*^=kFc[1+0.001xFc^2^\l^3^/sin(2\q)]^-1/4^
_refine_ls_extinction_method SHELXL97
_refine_ls_goodness_of_fit_ref 1.149
_refine_ls_hydrogen_treatment mixed
_refine_ls_matrix_type full
_refine_ls_number_parameters 123
_refine_ls_number_reflns 2139
_refine_ls_number_restraints 0
_refine_ls_restrained_S_all 1.149
_refine_ls_R_factor_all 0.0384
_refine_ls_R_factor_gt 0.0347
_refine_ls_shift/su_max 0.001
_refine_ls_shift/su_mean 0.000
_refine_ls_structure_factor_coef Fsqd
_refine_ls_weighting_details 'calc w=1/[\s^2^(Fo^2^)+(0.0302P)^2^+7.291P] where P=(Fo^2^+2Fc^2^)/3'
_refine_ls_weighting_scheme calc
_refine_ls_wR_factor_gt 0.0717
_refine_ls_wR_factor_ref 0.0729
_reflns_number_gt 2037
_reflns_number_total 2139
_reflns_threshold_expression I>2\s(I)
_cod_data_source_file hk2084.cif
_cod_data_source_block I
_cod_original_sg_symbol_H-M 'C 2/c'
_cod_database_code 2209890
_cod_database_fobs_code 2209890

loop_
_symmetry_equiv_pos_as_xyz
'x, y, z'
'-x, y, -z+1/2'
'x+1/2, y+1/2, z'
'-x+1/2, y+1/2, -z+1/2'
'-x, -y, -z'
'x, -y, z-1/2'
'-x+1/2, -y+1/2, -z'
'x+1/2, -y+1/2, z-1/2'

loop_
_atom_site_type_symbol
_atom_site_label
_atom_site_fract_x
_atom_site_fract_y
_atom_site_fract_z
_atom_site_U_iso_or_equiv
_atom_site_adp_type
_atom_site_calc_flag
_atom_site_refinement_flags
_atom_site_occupancy
Rh Rh1 0.272322(16) 0.34677(3) 0.50353(4) 0.01597(12) Uani d . 1
N N1 0.2241(2) 0.3621(4) 0.2784(5) 0.0232(9) Uani d . 1
H H1 0.2264 0.4274 0.2297 0.028 Uiso calc R 1
O O1 0.18471(17) 0.1783(3) 0.2602(4) 0.0250(8) Uani d . 1
N N2 0.35389(19) 0.2767(4) 0.4290(5) 0.0256(9) Uani d . 1
H H2 0.3867 0.3221 0.4115 0.031 Uiso calc R 1
O O2 0.31326(16) 0.0932(3) 0.4118(5) 0.0257(8) Uani d . 1
C C1 0.1894(2) 0.2803(5) 0.2001(6) 0.0224(10) Uani d . 1
C C2 0.1524(3) 0.3007(6) 0.0307(7) 0.0379(14) Uani d . 1
H H3 0.1057 0.2761 0.0262 0.057 Uiso calc R 1
H H4 0.1742 0.2574 -0.0470 0.057 Uiso calc R 1
H H5 0.1537 0.3814 0.0051 0.057 Uiso calc R 1
C C3 0.3617(2) 0.1681(5) 0.4046(7) 0.0252(11) Uani d . 1
C C4 0.4279(3) 0.1204(7) 0.3625(9) 0.0450(16) Uani d . 1
H H6 0.4505 0.0779 0.4540 0.068 Uiso calc R 1
H H7 0.4567 0.1828 0.3366 0.068 Uiso calc R 1
H H8 0.4188 0.0700 0.2698 0.068 Uiso calc R 1
O O3 0.3131(2) 0.5272(4) 0.5105(5) 0.0281(9) Uani d . 1
H H9 0.348(4) 0.517(7) 0.546(9) 0.042 Uiso d . 1
H H10 0.316(4) 0.559(7) 0.431(10) 0.042 Uiso d . 1
Re Re1 0.5000 0.45850(3) 0.7500 0.02964(13) Uani d S 1
O O4 0.4976(2) 0.3726(5) 0.5804(6) 0.0475(11) Uani d . 1
O O5 0.4276(2) 0.5426(4) 0.7325(6) 0.0458(12) Uani d . 1

loop_
_atom_site_aniso_label
_atom_site_aniso_U_11
_atom_site_aniso_U_22
_atom_site_aniso_U_33
_atom_site_aniso_U_12
_atom_site_aniso_U_13
_atom_site_aniso_U_23
Rh1 0.02038(18) 0.0120(2) 0.0157(2) -0.00259(11) 0.00277(12) 0.00011(14)
N1 0.033(2) 0.017(2) 0.019(2) -0.0023(16) 0.0008(15) 0.0043(18)
O1 0.0339(17) 0.020(2) 0.0199(18) -0.0038(14) -0.0006(13) 0.0015(15)
N2 0.0222(18) 0.027(3) 0.029(2) -0.0041(16) 0.0078(15) 0.001(2)
O2 0.0310(17) 0.017(2) 0.030(2) 0.0007(13) 0.0097(14) -0.0028(16)
C1 0.025(2) 0.024(3) 0.018(2) 0.0027(18) 0.0006(17) 0.002(2)
C2 0.057(3) 0.026(3) 0.026(3) -0.002(3) -0.012(2) 0.001(3)
C3 0.024(2) 0.028(3) 0.023(3) 0.0023(18) 0.0048(18) 0.001(2)
C4 0.033(3) 0.050(4) 0.056(4) 0.009(3) 0.016(3) -0.001(4)
O3 0.0366(19) 0.019(2) 0.027(2) -0.0091(15) -0.0026(16) 0.0036(17)
Re1 0.02335(16) 0.0383(2) 0.02602(19) 0.000 -0.00131(10) 0.000
O4 0.053(2) 0.049(3) 0.040(3) 0.002(2) 0.0029(19) -0.012(2)
O5 0.0293(19) 0.060(4) 0.046(3) 0.0052(18) -0.0040(17) -0.004(2)

loop_
_atom_type_symbol
_atom_type_description
_atom_type_scat_dispersion_real
_atom_type_scat_dispersion_imag
_atom_type_scat_source
C C 0.0033 0.0016 'International Tables Vol C Tables 4.2.6.8 and 6.1.1.4'
H H 0.0000 0.0000 'International Tables Vol C Tables 4.2.6.8 and 6.1.1.4'
N N 0.0061 0.0033 'International Tables Vol C Tables 4.2.6.8 and 6.1.1.4'
O O 0.0106 0.0060 'International Tables Vol C Tables 4.2.6.8 and 6.1.1.4'
Re Re -1.0185 7.2310 'International Tables Vol C Tables 4.2.6.8 and 6.1.1.4'
Rh Rh -1.1178 0.9187 'International Tables Vol C Tables 4.2.6.8 and 6.1.1.4'

loop_
_geom_angle_atom_site_label_1
_geom_angle_atom_site_label_2
_geom_angle_atom_site_label_3
_geom_angle_site_symmetry_1
_geom_angle_site_symmetry_3
_geom_angle
N2 Rh1 N1 . . 93.09(18)
N2 Rh1 O2 . 7_556 175.51(17)
N1 Rh1 O2 . 7_556 88.56(16)
N2 Rh1 O1 . 7_556 89.29(16)
N1 Rh1 O1 . 7_556 175.02(15)
O2 Rh1 O1 7_556 7_556 88.75(15)
N2 Rh1 O3 . . 94.98(17)
N1 Rh1 O3 . . 93.80(17)
O2 Rh1 O3 7_556 . 89.07(15)
O1 Rh1 O3 7_556 . 90.35(15)
N2 Rh1 Rh1 . 7_556 85.43(13)
N1 Rh1 Rh1 . 7_556 86.13(13)
O2 Rh1 Rh1 7_556 7_556 90.52(11)
O1 Rh1 Rh1 7_556 7_556 89.70(10)
O3 Rh1 Rh1 . 7_556 179.59(11)
C1 N1 Rh1 . . 124.1(4)
C1 N1 H1 . . 118.0
Rh1 N1 H1 . . 118.0
C1 O1 Rh1 . 7_556 117.1(3)
C3 N2 Rh1 . . 124.8(3)
C3 N2 H2 . . 117.6
Rh1 N2 H2 . . 117.6
C3 O2 Rh1 . 7_556 115.9(3)
O1 C1 N1 . . 122.8(4)
O1 C1 C2 . . 116.7(5)
N1 C1 C2 . . 120.5(5)
C1 C2 H3 . . 109.5
C1 C2 H4 . . 109.5
H3 C2 H4 . . 109.5
C1 C2 H5 . . 109.5
H3 C2 H5 . . 109.5
H4 C2 H5 . . 109.5
N2 C3 O2 . . 122.9(4)
N2 C3 C4 . . 121.4(5)
O2 C3 C4 . . 115.6(5)
C3 C4 H6 . . 109.5
C3 C4 H7 . . 109.5
H6 C4 H7 . . 109.5
C3 C4 H8 . . 109.5
H6 C4 H8 . . 109.5
H7 C4 H8 . . 109.5
Rh1 O3 H9 . . 100(6)
Rh1 O3 H10 . . 120(6)
H9 O3 H10 . . 106(8)
O4 Re1 O4 . 2_656 109.0(4)
O4 Re1 O5 . . 109.1(2)
O4 Re1 O5 2_656 . 109.3(2)
O4 Re1 O5 . 2_656 109.3(2)
O4 Re1 O5 2_656 2_656 109.1(2)
O5 Re1 O5 . 2_656 111.0(3)

loop_
_geom_bond_atom_site_label_1
_geom_bond_atom_site_label_2
_geom_bond_site_symmetry_2
_geom_bond_distance
_geom_bond_publ_flag
Rh1 Rh1 7_556 2.4053(7) y
Rh1 O1 7_556 2.040(3) y
Rh1 O2 7_556 2.033(3) y
Rh1 O3 . 2.237(4) y
Rh1 N1 . 1.979(4) y
Rh1 N2 . 1.971(4) y
N1 C1 . 1.290(7) ?
N1 H1 . 0.8600 ?
O1 C1 . 1.289(6) ?
N2 C3 . 1.286(7) ?
N2 H2 . 0.8600 ?
O2 C3 . 1.297(6) ?
C1 C2 . 1.507(7) ?
C2 H3 . 0.9600 ?
C2 H4 . 0.9600 ?
C2 H5 . 0.9600 ?
C3 C4 . 1.500(7) ?
C4 H6 . 0.9600 ?
C4 H7 . 0.9600 ?
C4 H8 . 0.9600 ?
O3 H9 . 0.73(7) ?
O3 H10 . 0.76(8) ?
Re1 O4 . 1.713(5) y
Re1 O5 . 1.718(4) y

loop_
_geom_hbond_atom_site_label_D
_geom_hbond_atom_site_label_H
_geom_hbond_atom_site_label_A
_geom_hbond_site_symmetry_A
_geom_hbond_distance_DH
_geom_hbond_distance_HA
_geom_hbond_distance_DA
_geom_hbond_angle_DHA
_geom_hbond_publ_flag
O3 H10 O1 4 0.76(8) 2.10(8) 2.841(6) 168(8) yes
O3 H9 O5 . 0.73(7) 2.06(8) 2.717(6) 150(8) yes
N1 H1 O2 4 0.86 2.33 3.139(6) 157.5 yes
N2 H2 O5 6_565 0.86 2.37 3.122(6) 146.6 yes

loop_
_geom_torsion_atom_site_label_1
_geom_torsion_atom_site_label_2
_geom_torsion_atom_site_label_3
_geom_torsion_atom_site_label_4
_geom_torsion_site_symmetry_1
_geom_torsion
N2 Rh1 N1 C1 . 83.9(4)
O2 Rh1 N1 C1 7_556 -92.0(4)
O3 Rh1 N1 C1 . 179.1(4)
Rh1 Rh1 N1 C1 7_556 -1.4(4)
N1 Rh1 N2 C3 . -87.4(5)
O1 Rh1 N2 C3 7_556 88.2(5)
O3 Rh1 N2 C3 . 178.5(5)
Rh1 Rh1 N2 C3 7_556 -1.5(4)
Rh1 O1 C1 N1 7_556 5.5(6)
Rh1 O1 C1 C2 7_556 -174.9(4)
Rh1 N1 C1 O1 . -2.3(7)
Rh1 N1 C1 C2 . 178.1(4)
Rh1 N2 C3 O2 . 6.8(8)
Rh1 N2 C3 C4 . -174.4(4)
Rh1 O2 C3 N2 7_556 -8.5(7)
Rh1 O2 C3 C4 7_556 172.6(4)
